data_4134823
loop_
_publ_author_name
'Assefa, Mikiyas K.'
'Wu, Guang'
'Hayton, Trevor W.'

_publ_section_title
;
 Uranyl oxo silylation promoted by silsesquioxane coordination.
;
_journal_name_full 'Journal of the American Chemical Society'
_journal_paper_doi 10.1021/jacs.0c00990
_journal_year 2020
_chemical_formula_moiety 'C84 H80 O24 Si14 U'
_chemical_formula_sum 'C84 H154 O24 Si14 U'
_chemical_formula_weight 2179.35
_space_group_crystal_system orthorhombic
_space_group_IT_number 64
_space_group_name_Hall '-C 2ac 2'
_space_group_name_H-M_alt 'C m c e'
_atom_sites_solution_hydrogens geom
_audit_creation_date 2020-03-07
_audit_creation_method
;
Olex2 1.3
(compiled 2019.09.11 svn.r3662 for OlexSys, GUI svn.r5938)
;
_cell_angle_alpha 90
_cell_angle_beta 90
_cell_angle_gamma 90
_cell_formula_units_Z 4
_cell_length_a 18.9919(14)
_cell_length_b 25.2308(18)
_cell_length_c 21.8579(16)
_cell_measurement_reflns_used 5914
_cell_measurement_temperature 110.04
_cell_measurement_theta_max 25.134
_cell_measurement_theta_min 2.464
_cell_volume 10473.9(13)
_computing_molecular_graphics 'Olex2 1.3 (Dolomanov et al., 2009)'
_computing_publication_material 'Olex2 1.3 (Dolomanov et al., 2009)'
_computing_structure_refinement 'XL n/a (Sheldrick, 2008)'
_diffrn_ambient_temperature 110.04
_diffrn_measured_fraction_theta_full 1.000
_diffrn_measured_fraction_theta_max 0.998
_diffrn_measurement_device_type 'Bruker Kappa Apex II'
_diffrn_measurement_method 'Omega Scan'
_diffrn_radiation_type MoK\a
_diffrn_radiation_wavelength 0.71073
_diffrn_reflns_av_R_equivalents 0.0442
_diffrn_reflns_av_unetI/netI 0.0410
_diffrn_reflns_Laue_measured_fraction_full 1.000
_diffrn_reflns_Laue_measured_fraction_max 0.998
_diffrn_reflns_limit_h_max 24
_diffrn_reflns_limit_h_min -13
_diffrn_reflns_limit_k_max 30
_diffrn_reflns_limit_k_min -32
_diffrn_reflns_limit_l_max 28
_diffrn_reflns_limit_l_min -22
_diffrn_reflns_number 24395
_diffrn_reflns_point_group_measured_fraction_full 1.000
_diffrn_reflns_point_group_measured_fraction_max 0.998
_diffrn_reflns_theta_full 25.242
_diffrn_reflns_theta_max 27.170
_diffrn_reflns_theta_min 1.614
_exptl_absorpt_coefficient_mu 1.775
_exptl_absorpt_correction_T_max 0.7455
_exptl_absorpt_correction_T_min 0.7012
_exptl_absorpt_correction_type multi-scan
_exptl_absorpt_process_details sadabs
_exptl_crystal_colour Yellow
_exptl_crystal_density_diffrn 1.382
_exptl_crystal_description Plate
_exptl_crystal_F_000 4552
_exptl_crystal_size_max 0.2
_exptl_crystal_size_mid 0.15
_exptl_crystal_size_min 0.1
_refine_diff_density_max 1.954
_refine_diff_density_min -1.456
_refine_diff_density_rms 0.172
_refine_ls_extinction_method none
_refine_ls_goodness_of_fit_ref 1.047
_refine_ls_hydrogen_treatment constr
_refine_ls_matrix_type full
_refine_ls_number_parameters 298
_refine_ls_number_reflns 5986
_refine_ls_number_restraints 207
_refine_ls_restrained_S_all 1.065
_refine_ls_R_factor_all 0.0949
_refine_ls_R_factor_gt 0.0714
_refine_ls_shift/su_max 0.000
_refine_ls_shift/su_mean 0.000
_refine_ls_structure_factor_coef Fsqd
_refine_ls_weighting_details 'w=1/[\s^2^(Fo^2^)+(0.0855P)^2^+225.8738P] where P=(Fo^2^+2Fc^2^)/3'
_refine_ls_weighting_scheme calc
_refine_ls_wR_factor_gt 0.1784
_refine_ls_wR_factor_ref 0.1936
_reflns_Friedel_coverage 0.000
_reflns_number_gt 4542
_reflns_number_total 5986
_reflns_threshold_expression 'I > 2\s(I)'
_cod_data_source_file ja0c00990_si_002.cif
_cod_data_source_block complex_3
_cod_original_sg_symbol_Hall '-C 2bc 2'
_cod_database_code 4134823
_shelx_shelxl_version_number 2014/7
_shelx_space_group_comment
;
The symmetry employed for this shelxl refinement is uniquely defined
by the following loop, which should always be used as a source of
symmetry information in preference to the above space-group names.
They are only intended as comments.
;
_olex2_refinement_description
;
1. Fixed Uiso
 At 1.2 times of:
  All C(H,H) groups
2. Restrained distances
 C13-C16A \\sim C14A-C17A \\sim C15A-C18A \\sim C16A-C13 \\sim C17A-C14A \\sim
C18A-C15A
 with sigma of 0.01
 C13-C15A \\sim C14A-C16A \\sim C15A-C17A \\sim C16A-C18A \\sim C17A-C13 \\sim
C18A-C14A
 with sigma of 0.01
 C13-C14A \\sim C14A-C15A \\sim C15A-C16A \\sim C16A-C17A \\sim C17A-C18A \\sim
C18A-C13
 with sigma of 0.01
 C13-C16 \\sim C14-C17 \\sim C15-C18 \\sim C16-C13 \\sim C17-C14 \\sim C18-C15
 with sigma of 0.01
 C13-C15 \\sim C14-C16 \\sim C15-C17 \\sim C16-C18 \\sim C17-C13 \\sim C18-C14
 with sigma of 0.01
 C13-C14 \\sim C14-C15 \\sim C15-C16 \\sim C16-C17 \\sim C17-C18 \\sim C18-C13
 with sigma of 0.01
 C7-C10 \\sim C8-C11 \\sim C9-C12 \\sim C10-C7 \\sim C11-C8 \\sim C12-C9
 with sigma of 0.01
 C7-C9 \\sim C8-C10 \\sim C9-C11 \\sim C10-C12 \\sim C11-C7 \\sim C12-C8
 with sigma of 0.01
 C7-C8 \\sim C8-C9 \\sim C9-C10 \\sim C10-C11 \\sim C11-C12 \\sim C12-C7
 with sigma of 0.01
 C7-C10A \\sim C8A-C11A \\sim C9A-C12A \\sim C10-C7 \\sim C11A-C8A \\sim
C12A-C9A
 with sigma of 0.01
 C7-C9A \\sim C8A-C10A \\sim C9A-C11A \\sim C10A-C12A \\sim C11A-C7 \\sim
C12A-C8A
 with sigma of 0.01
 C7-C8A \\sim C8A-C9A \\sim C9A-C10A \\sim C10A-C11A \\sim C11A-C12A \\sim
C12A-C7
 with sigma of 0.01
 C1-C2 \\sim C2-C3 \\sim C3-C4 \\sim C4-C5 \\sim C5-C6 \\sim C6-C1
 with sigma of 0.01
 C1-C3 \\sim C2-C4 \\sim C3-C5 \\sim C4-C6 \\sim C5-C1 \\sim C6-C2
 with sigma of 0.01
 C1-C4 \\sim C2-C5 \\sim C3-C6 \\sim C4-C1 \\sim C5-C2 \\sim C6-C3
 with sigma of 0.01
 C19-C20 \\sim C20-C21 \\sim C21-C22 \\sim C22-C23 \\sim C23-C24 \\sim C24-C19
 with sigma of 0.01
 C19-C21 \\sim C20-C22 \\sim C21-C23 \\sim C22-C24 \\sim C23-C19 \\sim C24-C20
 with sigma of 0.01
 C19-C22 \\sim C20-C23 \\sim C21-C24 \\sim C22-C19 \\sim C23-C20 \\sim C24-C21
 with sigma of 0.01
3. Uiso/Uaniso restraints and constraints
Uanis(C1) = Uanis(C2) = Uanis(C3) = Uanis(C4) = Uanis(C5) = Uanis(C6)
Uanis(C14) = Uanis(C18) = Uanis(C14A) = Uanis(C18A)
Uanis(Si2) = Uanis(Si3) = Uanis(Si5)
Uanis(C7) = Uanis(C8) = Uanis(C9) = Uanis(C10) = Uanis(C11) = Uanis(C12) =
Uanis(C8A) = Uanis(C9A) = Uanis(C10A) = Uanis(C11A) = Uanis(C12A)
Uanis(C25) = Uanis(C26) = Uanis(C27) = Uanis(C28) = Uanis(C29) = Uanis(C30)
4. Others
 Fixed Sof: C8(0.5) H8A(0.5) H8B(0.5) C9(0.5) H9A(0.5) H9B(0.5) C10(0.5)
 H10A(0.5) H10B(0.5) C11(0.5) H11A(0.5) H11B(0.5) C12(0.5) H12A(0.5) H12B(0.5)
 C8A(0.5) H8AA(0.5) H8AB(0.5) C9A(0.5) H9AA(0.5) H9AB(0.5) C10A(0.5) H10C(0.5)
 H10D(0.5) C11A(0.5) H11C(0.5) H11D(0.5) C12A(0.5) H12C(0.5) H12D(0.5) C14(0.5)
 H14A(0.5) H14B(0.5) C15(0.5) H15A(0.5) H15B(0.5) C16(0.5) H16A(0.5) H16B(0.5)
 C17(0.5) H17A(0.5) H17B(0.5) C18(0.5) H18A(0.5) H18B(0.5) C14A(0.5) H14C(0.5)
 H14D(0.5) C15A(0.5) H15C(0.5) H15D(0.5) C16A(0.5) H16C(0.5) H16D(0.5)
 C17A(0.5) H17C(0.5) H17D(0.5) C18A(0.5) H18C(0.5) H18D(0.5) C2(0.5) C3(0.5)
 C5(0.5) C6(0.5) C20(0.5) C21(0.5) C22(0.5) C23(0.5) C24(0.5) C26(0.5) C27(0.5)
 C28(0.5)
5.a Secondary CH2 refined with riding coordinates:
 C8(H8A,H8B), C9(H9A,H9B), C10(H10A,H10B), C11(H11A,H11B), C12(H12A,H12B),
 C8A(H8AA,H8AB), C9A(H9AA,H9AB), C10A(H10C,H10D), C11A(H11C,H11D), C12A(H12C,
 H12D), C14(H14A,H14B), C15(H15A,H15B), C16(H16A,H16B), C17(H17A,H17B),
 C18(H18A,H18B), C14A(H14C,H14D), C15A(H15C,H15D), C16A(H16C,H16D), C17A(H17C,
 H17D), C18A(H18C,H18D)
;
_olex2_submission_special_instructions 'No special instructions were received'

loop_
_space_group_symop_operation_xyz
'x, y, z'
'-x, -y+1/2, z+1/2'
'-x, y+1/2, -z+1/2'
'x, -y, -z'
'x+1/2, y+1/2, z'
'-x+1/2, -y+1, z+1/2'
'-x+1/2, y+1, -z+1/2'
'x+1/2, -y+1/2, -z'
'-x, -y, -z'
'x, y-1/2, -z-1/2'
'x, -y-1/2, z-1/2'
'-x, y, z'
'-x+1/2, -y+1/2, -z'
'x+1/2, y, -z-1/2'
'x+1/2, -y, z-1/2'
'-x+1/2, y+1/2, z'

loop_
_atom_site_label
_atom_site_type_symbol
_atom_site_fract_x
_atom_site_fract_y
_atom_site_fract_z
_atom_site_U_iso_or_equiv
_atom_site_adp_type
_atom_site_occupancy
_atom_site_site_symmetry_order
_atom_site_calc_flag
_atom_site_refinement_flags_posn
_atom_site_refinement_flags_adp
_atom_site_refinement_flags_occupancy
_atom_site_disorder_assembly
_atom_site_disorder_group
C8 C 0.7329(13) 0.5384(10) 0.5462(8) 0.139(4) Uani 0.5 1 d D . P A 1
H8A H 0.6971 0.5171 0.5243 0.167 Uiso 0.5 1 calc R U P A 1
H8B H 0.7563 0.5616 0.5158 0.167 Uiso 0.5 1 calc R U P A 1
C9 C 0.7887(11) 0.5002(11) 0.5742(11) 0.139(4) Uani 0.5 1 d D . P A 1
H9A H 0.8050 0.4753 0.5422 0.167 Uiso 0.5 1 calc R U P A 1
H9B H 0.8299 0.5212 0.5878 0.167 Uiso 0.5 1 calc R U P A 1
C10 C 0.7598(14) 0.4680(8) 0.6294(12) 0.139(4) Uani 0.5 1 d D . P A 1
H10A H 0.7992 0.4484 0.6488 0.167 Uiso 0.5 1 calc R U P A 1
H10B H 0.7254 0.4416 0.6143 0.167 Uiso 0.5 1 calc R U P A 1
C11 C 0.7237(14) 0.5036(11) 0.6784(9) 0.139(4) Uani 0.5 1 d D . P A 1
H11A H 0.7009 0.4806 0.7094 0.167 Uiso 0.5 1 calc R U P A 1
H11B H 0.7600 0.5250 0.6995 0.167 Uiso 0.5 1 calc R U P A 1
C12 C 0.6674(11) 0.5413(11) 0.6504(9) 0.139(4) Uani 0.5 1 d D . P A 1
H12A H 0.6510 0.5661 0.6825 0.167 Uiso 0.5 1 calc R U P A 1
H12B H 0.6264 0.5200 0.6371 0.167 Uiso 0.5 1 calc R U P A 1
C8A C 0.7092(13) 0.6320(9) 0.6265(12) 0.139(4) Uani 0.5 1 d D . P A 2
H8AA H 0.7402 0.6543 0.6007 0.167 Uiso 0.5 1 calc R U P A 2
H8AB H 0.6645 0.6511 0.6341 0.167 Uiso 0.5 1 calc R U P A 2
C9A C 0.7479(13) 0.6154(12) 0.6907(9) 0.139(4) Uani 0.5 1 d D . P A 2
H9AA H 0.7500 0.6457 0.7194 0.167 Uiso 0.5 1 calc R U P A 2
H9AB H 0.7233 0.5854 0.7107 0.167 Uiso 0.5 1 calc R U P A 2
C10A C 0.8261(10) 0.5983(11) 0.6677(12) 0.139(4) Uani 0.5 1 d D . P A 2
H10C H 0.8591 0.5950 0.7025 0.167 Uiso 0.5 1 calc R U P A 2
H10D H 0.8452 0.6241 0.6379 0.167 Uiso 0.5 1 calc R U P A 2
C11A C 0.8117(12) 0.5409(9) 0.6356(12) 0.139(4) Uani 0.5 1 d D . P A 2
H11C H 0.7804 0.5186 0.6611 0.167 Uiso 0.5 1 calc R U P A 2
H11D H 0.8563 0.5216 0.6280 0.167 Uiso 0.5 1 calc R U P A 2
C12A C 0.7734(10) 0.5580(12) 0.5714(9) 0.139(4) Uani 0.5 1 d D . P A 2
H12C H 0.7975 0.5885 0.5520 0.167 Uiso 0.5 1 calc R U P A 2
H12D H 0.7719 0.5281 0.5421 0.167 Uiso 0.5 1 calc R U P A 2
C14 C 0.7233(6) 0.6275(4) 0.3553(6) 0.045(2) Uani 0.5 1 d D . P B 3
H14A H 0.7366 0.6038 0.3895 0.054 Uiso 0.5 1 calc R U P B 3
H14B H 0.6845 0.6105 0.3323 0.054 Uiso 0.5 1 calc R U P B 3
C15 C 0.7882(6) 0.6352(5) 0.3118(6) 0.043(4) Uani 0.5 1 d D . P B 3
H15A H 0.7733 0.6552 0.2751 0.051 Uiso 0.5 1 calc R U P B 3
H15B H 0.8054 0.6001 0.2983 0.051 Uiso 0.5 1 calc R U P B 3
C16 C 0.8495(5) 0.6657(5) 0.3447(7) 0.046(4) Uani 0.5 1 d D . P B 3
H16A H 0.8880 0.6723 0.3152 0.055 Uiso 0.5 1 calc R U P B 3
H16B H 0.8685 0.6436 0.3782 0.055 Uiso 0.5 1 calc R U P B 3
C17 C 0.8232(6) 0.7200(5) 0.3716(7) 0.049(5) Uani 0.5 1 d D . P B 3
H17A H 0.8092 0.7438 0.3377 0.059 Uiso 0.5 1 calc R U P B 3
H17B H 0.8622 0.7373 0.3943 0.059 Uiso 0.5 1 calc R U P B 3
C18 C 0.7588(5) 0.7116(6) 0.4158(6) 0.045(2) Uani 0.5 1 d D . P B 3
H18A H 0.7738 0.6901 0.4514 0.054 Uiso 0.5 1 calc R U P B 3
H18B H 0.7425 0.7464 0.4313 0.054 Uiso 0.5 1 calc R U P B 3
C14A C 0.7287(7) 0.7207(5) 0.4363(4) 0.045(2) Uani 0.5 1 d D . P B 4
H14C H 0.6918 0.7449 0.4520 0.054 Uiso 0.5 1 calc R U P B 4
H14D H 0.7459 0.6987 0.4707 0.054 Uiso 0.5 1 calc R U P B 4
C15A C 0.7924(7) 0.7542(6) 0.4073(5) 0.046(4) Uani 0.5 1 d D . P B 4
H15C H 0.8154 0.7756 0.4395 0.055 Uiso 0.5 1 calc R U P B 4
H15D H 0.8279 0.7298 0.3898 0.055 Uiso 0.5 1 calc R U P B 4
C16A C 0.7624(7) 0.7921(5) 0.3550(6) 0.042(4) Uani 0.5 1 d D . P B 4
H16C H 0.7280 0.8172 0.3729 0.051 Uiso 0.5 1 calc R U P B 4
H16D H 0.8014 0.8129 0.3369 0.051 Uiso 0.5 1 calc R U P B 4
C17A C 0.7252(7) 0.7577(5) 0.3031(5) 0.043(4) Uani 0.5 1 d D . P B 4
H17C H 0.7600 0.7337 0.2840 0.051 Uiso 0.5 1 calc R U P B 4
H17D H 0.7063 0.7814 0.2709 0.051 Uiso 0.5 1 calc R U P B 4
C18A C 0.6626(6) 0.7238(5) 0.3326(5) 0.045(2) Uani 0.5 1 d D . P B 4
H18C H 0.6375 0.7037 0.3003 0.054 Uiso 0.5 1 calc R U P B 4
H18D H 0.6284 0.7476 0.3530 0.054 Uiso 0.5 1 calc R U P B 4
C1 C 0.5000 0.5647(6) 0.2949(5) 0.068(2) Uani 1 2 d DS T P . .
C2 C 0.5608(7) 0.5628(7) 0.2527(6) 0.068(2) Uani 0.5 1 d D . P . .
C3 C 0.5437(8) 0.5449(6) 0.1881(5) 0.068(2) Uani 0.5 1 d D . P . .
C4 C 0.5000 0.4942(5) 0.1876(5) 0.068(2) Uani 1 2 d DS T P . .
C5 C 0.4337(6) 0.5000(7) 0.2258(6) 0.068(2) Uani 0.5 1 d D . P . .
C6 C 0.4469(8) 0.5203(7) 0.2894(6) 0.068(2) Uani 0.5 1 d D . P . .
C7 C 0.6951(7) 0.5739(6) 0.5949(8) 0.139(4) Uani 1 1 d D . . . .
C13 C 0.6967(4) 0.6831(3) 0.3822(3) 0.063(3) Uani 1 1 d D . . . .
C19 C 0.5000 0.8122(4) 0.4743(5) 0.041(3) Uani 1 2 d DS T P . .
C20 C 0.5756(6) 0.8332(5) 0.4800(11) 0.079(9) Uani 0.5 1 d D . P . .
C21 C 0.5762(10) 0.8934(5) 0.4691(11) 0.099(11) Uani 0.5 1 d D . P . .
C22 C 0.5294(9) 0.9205(6) 0.5172(10) 0.063(7) Uani 0.5 1 d D . P . .
C23 C 0.4536(8) 0.8999(5) 0.5111(12) 0.080(9) Uani 0.5 1 d D . P . .
C24 C 0.4524(8) 0.8397(5) 0.5213(9) 0.062(6) Uani 0.5 1 d D . P . .
C25 C 0.5000 0.7006(5) 0.6804(5) 0.0488(16) Uani 1 2 d S T P . .
C26 C 0.5438(11) 0.7486(7) 0.6940(7) 0.0488(16) Uani 0.5 1 d . . P . .
C27 C 0.5324(10) 0.7697(7) 0.7604(6) 0.0488(16) Uani 0.5 1 d . . P . .
C28 C 0.5474(11) 0.7242(7) 0.8053(7) 0.0488(16) Uani 0.5 1 d . . P . .
C29 C 0.5000 0.6759(5) 0.7943(5) 0.0488(16) Uani 1 2 d S T P . .
C30 C 0.5000 0.6552(5) 0.7275(5) 0.0488(16) Uani 1 2 d S T P . .
O1 O 0.5000 0.5398(3) 0.4176(3) 0.041(2) Uani 1 2 d S T P . .
O2 O 0.5752(4) 0.5506(3) 0.5318(3) 0.0547(18) Uani 1 1 d . . . . .
O3 O 0.5685(3) 0.6253(2) 0.3869(3) 0.0470(15) Uani 1 1 d . . . . .
O4 O 0.6429(4) 0.6318(2) 0.4895(2) 0.0471(16) Uani 1 1 d . . . . .
O5 O 0.5701(5) 0.7137(2) 0.4498(3) 0.063(2) Uani 1 1 d . . . . .
O6 O 0.5700(5) 0.6388(2) 0.5922(3) 0.070(2) Uani 1 1 d . . . . .
O7 O 0.5000 0.7225(3) 0.5533(3) 0.041(2) Uani 1 2 d S T P . .
Si1 Si 0.5000 0.59032(10) 0.37312(11) 0.0205(5) Uani 1 2 d S T P . .
Si2 Si 0.61953(12) 0.60176(8) 0.55141(9) 0.0302(3) Uani 1 1 d . . . . .
Si3 Si 0.61621(12) 0.66346(8) 0.42915(9) 0.0302(3) Uani 1 1 d . . . . .
Si4 Si 0.5000 0.73857(11) 0.48173(13) 0.0442(9) Uani 1 2 d S T P . .
Si5 Si 0.5000 0.67450(11) 0.60231(12) 0.0302(3) Uani 1 2 d S T P . .
U1 U 0.5000 0.5000 0.5000 0.02155(16) Uani 1 4 d S T P . .

loop_
_atom_site_aniso_label
_atom_site_aniso_U_11
_atom_site_aniso_U_22
_atom_site_aniso_U_33
_atom_site_aniso_U_23
_atom_site_aniso_U_13
_atom_site_aniso_U_12
C8 0.092(7) 0.186(12) 0.140(9) 0.009(7) -0.066(7) 0.008(7)
C9 0.092(7) 0.186(12) 0.140(9) 0.009(7) -0.066(7) 0.008(7)
C10 0.092(7) 0.186(12) 0.140(9) 0.009(7) -0.066(7) 0.008(7)
C11 0.092(7) 0.186(12) 0.140(9) 0.009(7) -0.066(7) 0.008(7)
C12 0.092(7) 0.186(12) 0.140(9) 0.009(7) -0.066(7) 0.008(7)
C8A 0.092(7) 0.186(12) 0.140(9) 0.009(7) -0.066(7) 0.008(7)
C9A 0.092(7) 0.186(12) 0.140(9) 0.009(7) -0.066(7) 0.008(7)
C10A 0.092(7) 0.186(12) 0.140(9) 0.009(7) -0.066(7) 0.008(7)
C11A 0.092(7) 0.186(12) 0.140(9) 0.009(7) -0.066(7) 0.008(7)
C12A 0.092(7) 0.186(12) 0.140(9) 0.009(7) -0.066(7) 0.008(7)
C14 0.024(4) 0.077(6) 0.035(5) 0.016(4) 0.005(3) -0.021(4)
C15 0.034(9) 0.063(11) 0.031(8) -0.005(8) 0.005(7) 0.002(8)
C16 0.025(8) 0.072(12) 0.041(9) 0.003(9) 0.009(7) -0.008(8)
C17 0.027(8) 0.074(13) 0.047(10) 0.002(9) 0.013(7) -0.007(8)
C18 0.024(4) 0.077(6) 0.035(5) 0.016(4) 0.005(3) -0.021(4)
C14A 0.024(4) 0.077(6) 0.035(5) 0.016(4) 0.005(3) -0.021(4)
C15A 0.037(9) 0.073(12) 0.028(8) 0.009(8) -0.007(7) -0.019(9)
C16A 0.035(9) 0.043(9) 0.049(10) 0.000(8) -0.004(7) -0.017(7)
C17A 0.043(9) 0.043(9) 0.042(9) 0.014(7) -0.005(7) -0.013(8)
C18A 0.024(4) 0.077(6) 0.035(5) 0.016(4) 0.005(3) -0.021(4)
C1 0.100(6) 0.070(5) 0.033(3) -0.016(3) 0.000 0.000
C2 0.100(6) 0.070(5) 0.033(3) -0.016(3) 0.000 0.000
C3 0.100(6) 0.070(5) 0.033(3) -0.016(3) 0.000 0.000
C4 0.100(6) 0.070(5) 0.033(3) -0.016(3) 0.000 0.000
C5 0.100(6) 0.070(5) 0.033(3) -0.016(3) 0.000 0.000
C6 0.100(6) 0.070(5) 0.033(3) -0.016(3) 0.000 0.000
C7 0.092(7) 0.186(12) 0.140(9) 0.009(7) -0.066(7) 0.008(7)
C13 0.048(5) 0.102(8) 0.039(5) 0.032(5) -0.014(4) -0.047(6)
C19 0.078(9) 0.022(5) 0.024(5) 0.006(4) 0.000 0.000
C20 0.098(18) 0.019(8) 0.12(2) -0.009(10) 0.070(17) -0.010(10)
C21 0.14(3) 0.029(10) 0.13(3) 0.005(14) 0.06(2) -0.017(14)
C22 0.080(15) 0.029(12) 0.081(15) -0.012(11) -0.006(11) 0.006(10)
C23 0.09(2) 0.028(13) 0.12(3) -0.008(14) -0.003(19) 0.027(14)
C24 0.076(15) 0.032(9) 0.077(14) 0.004(9) 0.007(12) 0.017(10)
C25 0.089(5) 0.041(3) 0.016(2) -0.006(2) 0.000 0.000
C26 0.089(5) 0.041(3) 0.016(2) -0.006(2) 0.000 0.000
C27 0.089(5) 0.041(3) 0.016(2) -0.006(2) 0.000 0.000
C28 0.089(5) 0.041(3) 0.016(2) -0.006(2) 0.000 0.000
C29 0.089(5) 0.041(3) 0.016(2) -0.006(2) 0.000 0.000
C30 0.089(5) 0.041(3) 0.016(2) -0.006(2) 0.000 0.000
O1 0.081(6) 0.022(4) 0.019(3) 0.000(3) 0.000 0.000
O2 0.067(4) 0.066(4) 0.031(3) -0.010(3) 0.013(3) -0.041(4)
O3 0.033(3) 0.038(3) 0.070(4) -0.019(3) 0.015(3) -0.007(3)
O4 0.083(5) 0.029(3) 0.029(3) 0.003(2) 0.023(3) -0.002(3)
O5 0.125(7) 0.031(3) 0.032(3) 0.003(2) 0.023(4) 0.009(4)
O6 0.133(7) 0.043(3) 0.033(3) 0.012(3) 0.040(4) 0.040(4)
O7 0.083(6) 0.026(4) 0.014(3) 0.001(3) 0.000 0.000
Si1 0.0248(12) 0.0236(12) 0.0131(11) -0.0007(9) 0.000 0.000
Si2 0.0445(8) 0.0253(6) 0.0208(6) -0.0005(5) 0.0066(6) -0.0073(6)
Si3 0.0445(8) 0.0253(6) 0.0208(6) -0.0005(5) 0.0066(6) -0.0073(6)
Si4 0.100(3) 0.0178(14) 0.0145(12) 0.0012(10) 0.000 0.000
Si5 0.0445(8) 0.0253(6) 0.0208(6) -0.0005(5) 0.0066(6) -0.0073(6)
U1 0.0264(3) 0.0184(2) 0.0199(2) 0.0015(2) 0.000 0.000

loop_
_atom_type_symbol
_atom_type_description
_atom_type_scat_dispersion_real
_atom_type_scat_dispersion_imag
_atom_type_scat_source
C C 0.0033 0.0016 'International Tables Vol C Tables 4.2.6.8 and 6.1.1.4'
H H 0.0000 0.0000 'International Tables Vol C Tables 4.2.6.8 and 6.1.1.4'
O O 0.0106 0.0060 'International Tables Vol C Tables 4.2.6.8 and 6.1.1.4'
Si Si 0.0817 0.0704 'International Tables Vol C Tables 4.2.6.8 and 6.1.1.4'
U U -9.6767 9.6646 'International Tables Vol C Tables 4.2.6.8 and 6.1.1.4'

loop_
_geom_angle_atom_site_label_1
_geom_angle_atom_site_label_2
_geom_angle_atom_site_label_3
_geom_angle
_geom_angle_site_symmetry_1
_geom_angle_site_symmetry_3
_geom_angle_publ_flag
H8A C8 H8B 107.7 . . ?
C9 C8 H8A 108.9 . . ?
C9 C8 H8B 108.9 . . ?
C9 C8 C7 113.5(9) . . ?
C7 C8 H8A 108.9 . . ?
C7 C8 H8B 108.9 . . ?
C8 C9 H9A 109.0 . . ?
C8 C9 H9B 109.0 . . ?
H9A C9 H9B 107.8 . . ?
C10 C9 C8 112.8(10) . . ?
C10 C9 H9A 109.0 . . ?
C10 C9 H9B 109.0 . . ?
C9 C10 H10A 109.0 . . ?
C9 C10 H10B 109.0 . . ?
C9 C10 C11 112.8(10) . . ?
H10A C10 H10B 107.8 . . ?
C11 C10 H10A 109.0 . . ?
C11 C10 H10B 109.0 . . ?
C10 C11 H11A 109.1 . . ?
C10 C11 H11B 109.1 . . ?
H11A C11 H11B 107.8 . . ?
C12 C11 C10 112.6(10) . . ?
C12 C11 H11A 109.1 . . ?
C12 C11 H11B 109.1 . . ?
C11 C12 H12A 108.9 . . ?
C11 C12 H12B 108.9 . . ?
C11 C12 C7 113.4(9) . . ?
H12A C12 H12B 107.7 . . ?
C7 C12 H12A 108.9 . . ?
C7 C12 H12B 108.9 . . ?
H8AA C8A H8AB 109.3 . . ?
C9A C8A H8AA 111.4 . . ?
C9A C8A H8AB 111.4 . . ?
C9A C8A C7 101.8(13) . . ?
C7 C8A H8AA 111.4 . . ?
C7 C8A H8AB 111.4 . . ?
C8A C9A H9AA 111.3 . . ?
C8A C9A H9AB 111.3 . . ?
H9AA C9A H9AB 109.2 . . ?
C10A C9A C8A 102.3(14) . . ?
C10A C9A H9AA 111.3 . . ?
C10A C9A H9AB 111.3 . . ?
C9A C10A H10C 111.3 . . ?
C9A C10A H10D 111.3 . . ?
C9A C10A C11A 102.4(14) . . ?
H10C C10A H10D 109.2 . . ?
C11A C10A H10C 111.3 . . ?
C11A C10A H10D 111.3 . . ?
C10A C11A H11C 111.4 . . ?
C10A C11A H11D 111.4 . . ?
C10A C11A C12A 102.0(14) . . ?
H11C C11A H11D 109.2 . . ?
C12A C11A H11C 111.4 . . ?
C12A C11A H11D 111.4 . . ?
C11A C12A H12C 111.5 . . ?
C11A C12A H12D 111.5 . . ?
H12C C12A H12D 109.3 . . ?
C7 C12A C11A 101.5(13) . . ?
C7 C12A H12C 111.5 . . ?
C7 C12A H12D 111.5 . . ?
H14A C14 H14B 108.0 . . ?
C15 C14 H14A 109.4 . . ?
C15 C14 H14B 109.4 . . ?
C15 C14 C13 111.3(6) . . ?
C13 C14 H14A 109.4 . . ?
C13 C14 H14B 109.4 . . ?
C14 C15 H15A 109.3 . . ?
C14 C15 H15B 109.3 . . ?
C14 C15 C16 111.5(6) . . ?
H15A C15 H15B 108.0 . . ?
C16 C15 H15A 109.3 . . ?
C16 C15 H15B 109.3 . . ?
C15 C16 H16A 109.4 . . ?
C15 C16 H16B 109.4 . . ?
C15 C16 C17 111.3(7) . . ?
H16A C16 H16B 108.0 . . ?
C17 C16 H16A 109.4 . . ?
C17 C16 H16B 109.4 . . ?
C16 C17 H17A 109.4 . . ?
C16 C17 H17B 109.4 . . ?
C16 C17 C18 111.0(7) . . ?
H17A C17 H17B 108.0 . . ?
C18 C17 H17A 109.4 . . ?
C18 C17 H17B 109.4 . . ?
C17 C18 H18A 109.4 . . ?
C17 C18 H18B 109.4 . . ?
H18A C18 H18B 108.0 . . ?
C13 C18 C17 111.1(6) . . ?
C13 C18 H18A 109.4 . . ?
C13 C18 H18B 109.4 . . ?
H14C C14A H14D 108.5 . . ?
C15A C14A H14C 110.2 . . ?
C15A C14A H14D 110.2 . . ?
C15A C14A C13 107.5(6) . . ?
C13 C14A H14C 110.2 . . ?
C13 C14A H14D 110.2 . . ?
C14A C15A H15C 109.8 . . ?
C14A C15A H15D 109.8 . . ?
H15C C15A H15D 108.3 . . ?
C16A C15A C14A 109.2(7) . . ?
C16A C15A H15C 109.8 . . ?
C16A C15A H15D 109.8 . . ?
C15A C16A H16C 109.7 . . ?
C15A C16A H16D 109.7 . . ?
H16C C16A H16D 108.2 . . ?
C17A C16A C15A 110.0(7) . . ?
C17A C16A H16C 109.7 . . ?
C17A C16A H16D 109.7 . . ?
C16A C17A H17C 109.8 . . ?
C16A C17A H17D 109.8 . . ?
C16A C17A C18A 109.5(7) . . ?
H17C C17A H17D 108.2 . . ?
C18A C17A H17C 109.8 . . ?
C18A C17A H17D 109.8 . . ?
C17A C18A H18C 110.1 . . ?
C17A C18A H18D 110.1 . . ?
C17A C18A C13 108.0(6) . . ?
H18C C18A H18D 108.4 . . ?
C13 C18A H18C 110.1 . . ?
C13 C18A H18D 110.1 . . ?
C2 C1 C2 102.6(11) 12_655 . ?
C2 C1 C6 53.6(10) 12_655 . ?
C2 C1 C6 116.6(6) . . ?
C2 C1 C6 116.6(6) 12_655 12_655 ?
C2 C1 C6 53.6(10) . 12_655 ?
C2 C1 Si1 126.5(3) . . ?
C2 C1 Si1 126.5(3) 12_655 . ?
C6 C1 C6 83.7(17) 12_655 . ?
C6 C1 Si1 109.6(7) 12_655 . ?
C6 C1 Si1 109.6(7) . . ?
C1 C2 C3 115.0(7) . . ?
C1 C2 C5 107.2(9) . 12_655 ?
C3 C2 C5 53.9(9) . 12_655 ?
C6 C2 C1 64.5(6) 12_655 . ?
C6 C2 C3 107.1(9) 12_655 . ?
C6 C2 C5 57.9(9) 12_655 12_655 ?
C2 C3 C3 102.3(7) . 12_655 ?
C2 C3 C4 111.9(7) . . ?
C4 C3 C3 57.0(7) . 12_655 ?
C5 C3 C2 69.2(11) 12_655 . ?
C5 C3 C3 107.1(8) 12_655 12_655 ?
C5 C3 C4 61.0(6) 12_655 . ?
C3 C4 C3 65.9(15) . 12_655 ?
C5 C4 C3 111.6(7) . . ?
C5 C4 C3 111.6(7) 12_655 12_655 ?
C5 C4 C3 57.6(10) 12_655 . ?
C5 C4 C3 57.6(10) . 12_655 ?
C5 C4 C5 112.2(9) . 12_655 ?
C3 C5 C2 56.9(8) 12_655 12_655 ?
C3 C5 C4 61.4(6) 12_655 . ?
C3 C5 C6 102.0(8) 12_655 . ?
C4 C5 C2 103.2(8) . 12_655 ?
C6 C5 C2 49.4(9) . 12_655 ?
C6 C5 C4 113.7(7) . . ?
C1 C6 C6 48.1(8) . 12_655 ?
C2 C6 C1 61.9(6) 12_655 . ?
C2 C6 C5 72.6(11) 12_655 . ?
C2 C6 C6 96.2(9) 12_655 12_655 ?
C5 C6 C1 115.9(6) . . ?
C5 C6 C6 99.6(7) . 12_655 ?
C8 C7 Si2 102.8(11) . . ?
C12 C7 C8 112.5(9) . . ?
C12 C7 Si2 109.7(11) . . ?
C8A C7 Si2 90.2(8) . . ?
C12A C7 C8A 101.8(13) . . ?
C12A C7 Si2 129.6(13) . . ?
C14 C13 Si3 102.9(5) . . ?
C18 C13 C14 109.7(6) . . ?
C18 C13 Si3 118.2(5) . . ?
C14A C13 Si3 93.5(5) . . ?
C18A C13 C14A 105.3(6) . . ?
C18A C13 Si3 101.7(6) . . ?
C20 C19 C20 138.5(8) . 12_655 ?
C20 C19 Si4 109.6(5) 12_655 . ?
C20 C19 Si4 109.6(5) . . ?
C24 C19 C20 40.4(10) . 12_655 ?
C24 C19 C20 109.9(9) 12_655 12_655 ?
C24 C19 C20 40.4(10) 12_655 . ?
C24 C19 C20 110.0(9) . . ?
C24 C19 C24 72.2(14) 12_655 . ?
C24 C19 Si4 113.0(6) 12_655 . ?
C24 C19 Si4 113.0(6) . . ?
C19 C20 C21 109.6(10) . . ?
C19 C20 C23 93.6(7) . 12_655 ?
C21 C20 C23 35.0(8) . 12_655 ?
C24 C20 C19 69.8(7) 12_655 . ?
C24 C20 C21 89.0(11) 12_655 . ?
C24 C20 C23 53.9(11) 12_655 12_655 ?
C20 C21 C24 34.9(7) . 12_655 ?
C22 C21 C20 109.2(11) . . ?
C22 C21 C24 74.6(10) . 12_655 ?
C23 C21 C20 90.8(11) 12_655 . ?
C23 C21 C22 19.5(13) 12_655 . ?
C23 C21 C24 55.9(10) 12_655 12_655 ?
C22 C22 C21 125.4(9) 12_655 . ?
C22 C22 C23 20.4(4) 12_655 . ?
C23 C22 C21 36(3) 12_655 . ?
C23 C22 C21 109.4(11) . . ?
C23 C22 C22 121(2) 12_655 12_655 ?
C23 C22 C23 100.7(18) 12_655 . ?
C21 C23 C20 54.2(11) 12_655 12_655 ?
C21 C23 C22 128(3) 12_655 . ?
C21 C23 C23 121.3(16) 12_655 12_655 ?
C21 C23 C24 88.1(16) 12_655 . ?
C22 C23 C20 127.2(6) . 12_655 ?
C22 C23 C20 164(3) 12_655 12_655 ?
C22 C23 C21 125(4) 12_655 12_655 ?
C22 C23 C22 38(2) 12_655 . ?
C22 C23 C23 59(2) 12_655 12_655 ?
C22 C23 C23 20.4(4) . 12_655 ?
C22 C23 C24 143(3) 12_655 . ?
C23 C23 C20 106.9(5) 12_655 12_655 ?
C24 C23 C20 33.9(9) . 12_655 ?
C24 C23 C22 109.6(11) . . ?
C24 C23 C23 90.8(6) . 12_655 ?
C19 C24 C21 95.3(14) . 12_655 ?
C19 C24 C23 110.0(10) . . ?
C19 C24 C24 53.9(7) . 12_655 ?
C20 C24 C19 69.8(7) 12_655 . ?
C20 C24 C21 56.1(10) 12_655 12_655 ?
C20 C24 C23 92.1(17) 12_655 . ?
C20 C24 C24 120.1(10) 12_655 12_655 ?
C23 C24 C21 36.0(11) . 12_655 ?
C23 C24 C24 89.2(6) . 12_655 ?
C24 C24 C21 107.1(7) 12_655 12_655 ?
C26 C25 C26 67.4(16) . 12_655 ?
C26 C25 C30 117.9(9) 12_655 . ?
C26 C25 C30 117.9(9) . . ?
C26 C25 Si5 118.4(8) . . ?
C26 C25 Si5 118.4(8) 12_655 . ?
C30 C25 Si5 110.9(8) . . ?
C25 C26 C26 56.3(8) . 12_655 ?
C25 C26 C27 112.5(14) . . ?
C27 C26 C26 82.0(11) . 12_655 ?
C27 C27 C26 98.0(11) 12_655 . ?
C27 C27 C28 100.7(11) 12_655 . ?
C28 C27 C26 108.2(13) . . ?
C27 C28 C28 79.3(11) . 12_655 ?
C29 C28 C27 112.5(14) . . ?
C29 C28 C28 54.1(8) . 12_655 ?
C28 C29 C28 71.9(16) . 12_655 ?
C28 C29 C30 114.6(9) . . ?
C28 C29 C30 114.6(9) 12_655 . ?
C25 C30 C29 112.3(10) . . ?
Si1 O1 U1 156.5(4) . . ?
Si2 O2 U1 165.0(5) . . ?
Si1 O3 Si3 153.3(4) . . ?
Si2 O4 Si3 145.7(5) . . ?
Si3 O5 Si4 150.5(5) . . ?
Si2 O6 Si5 152.1(5) . . ?
Si5 O7 Si4 146.0(5) . . ?
O1 Si1 C1 106.6(5) . . ?
O3 Si1 C1 111.8(3) . . ?
O3 Si1 C1 111.8(3) 12_655 . ?
O3 Si1 O1 109.0(3) . . ?
O3 Si1 O1 109.0(3) 12_655 . ?
O3 Si1 O3 108.7(4) 12_655 . ?
O2 Si2 C7 103.8(5) . . ?
O2 Si2 O4 107.4(3) . . ?
O4 Si2 C7 113.2(6) . . ?
O6 Si2 C7 113.0(6) . . ?
O6 Si2 O2 108.2(4) . . ?
O6 Si2 O4 110.8(3) . . ?
O3 Si3 C13 107.3(3) . . ?
O3 Si3 O4 110.4(3) . . ?
O4 Si3 C13 108.3(4) . . ?
O5 Si3 C13 112.5(4) . . ?
O5 Si3 O3 109.0(4) . . ?
O5 Si3 O4 109.3(3) . . ?
O5 Si4 C19 110.2(3) . . ?
O5 Si4 C19 110.2(3) 12_655 . ?
O5 Si4 O5 109.7(6) 12_655 . ?
O7 Si4 C19 109.5(4) . . ?
O7 Si4 O5 108.6(3) . . ?
O7 Si4 O5 108.6(3) . 12_655 ?
O6 Si5 C25 109.1(3) 12_655 . ?
O6 Si5 C25 109.1(3) . . ?
O6 Si5 O6 110.2(6) . 12_655 ?
O7 Si5 C25 110.4(5) . . ?
O7 Si5 O6 109.0(3) . . ?
O7 Si5 O6 109.0(3) . 12_655 ?
O1 U1 O1 180.0 9_666 . ?
O2 U1 O1 90.4(2) 12_655 9_666 ?
O2 U1 O1 89.6(2) 9_666 9_666 ?
O2 U1 O1 89.6(2) 4_566 9_666 ?
O2 U1 O1 90.4(2) 9_666 . ?
O2 U1 O1 90.4(2) . 9_666 ?
O2 U1 O1 89.6(2) 12_655 . ?
O2 U1 O1 89.6(2) . . ?
O2 U1 O1 90.4(2) 4_566 . ?
O2 U1 O2 180.0 9_666 . ?
O2 U1 O2 91.0(4) 9_666 12_655 ?
O2 U1 O2 89.0(4) 9_666 4_566 ?
O2 U1 O2 89.0(4) 12_655 . ?
O2 U1 O2 91.0(4) 4_566 . ?
O2 U1 O2 180.0(3) 12_655 4_566 ?

loop_
_geom_bond_atom_site_label_1
_geom_bond_atom_site_label_2
_geom_bond_distance
_geom_bond_site_symmetry_2
_geom_bond_publ_flag
C8 H8A 0.9900 . ?
C8 H8B 0.9900 . ?
C8 C9 1.557(11) . ?
C8 C7 1.566(11) . ?
C9 H9A 0.9900 . ?
C9 H9B 0.9900 . ?
C9 C10 1.555(11) . ?
C10 H10A 0.9900 . ?
C10 H10B 0.9900 . ?
C10 C11 1.557(11) . ?
C11 H11A 0.9900 . ?
C11 H11B 0.9900 . ?
C11 C12 1.557(11) . ?
C12 H12A 0.9900 . ?
C12 H12B 0.9900 . ?
C12 C7 1.557(11) . ?
C8A H8AA 0.9900 . ?
C8A H8AB 0.9900 . ?
C8A C9A 1.638(15) . ?
C8A C7 1.642(14) . ?
C9A H9AA 0.9900 . ?
C9A H9AB 0.9900 . ?
C9A C10A 1.627(15) . ?
C10A H10C 0.9900 . ?
C10A H10D 0.9900 . ?
C10A C11A 1.631(15) . ?
C11A H11C 0.9900 . ?
C11A H11D 0.9900 . ?
C11A C12A 1.640(15) . ?
C12A H12C 0.9900 . ?
C12A H12D 0.9900 . ?
C12A C7 1.624(14) . ?
C14 H14A 0.9900 . ?
C14 H14B 0.9900 . ?
C14 C15 1.567(9) . ?
C14 C13 1.603(9) . ?
C15 H15A 0.9900 . ?
C15 H15B 0.9900 . ?
C15 C16 1.571(9) . ?
C16 H16A 0.9900 . ?
C16 H16B 0.9900 . ?
C16 C17 1.572(9) . ?
C17 H17A 0.9900 . ?
C17 H17B 0.9900 . ?
C17 C18 1.574(9) . ?
C18 H18A 0.9900 . ?
C18 H18B 0.9900 . ?
C18 C13 1.564(9) . ?
C14A H14C 0.9900 . ?
C14A H14D 0.9900 . ?
C14A C15A 1.605(9) . ?
C14A C13 1.633(9) . ?
C15A H15C 0.9900 . ?
C15A H15D 0.9900 . ?
C15A C16A 1.597(9) . ?
C16A H16C 0.9900 . ?
C16A H16D 0.9900 . ?
C16A C17A 1.593(9) . ?
C17A H17C 0.9900 . ?
C17A H17D 0.9900 . ?
C17A C18A 1.602(9) . ?
C18A H18C 0.9900 . ?
C18A H18D 0.9900 . ?
C18A C13 1.628(9) . ?
C1 C2 1.478(9) 12_655 ?
C1 C2 1.478(9) . ?
C1 C6 1.512(9) . ?
C1 C6 1.512(9) 12_655 ?
C1 Si1 1.828(10) . ?
C2 C3 1.518(10) . ?
C2 C5 1.69(2) 12_655 ?
C2 C6 1.35(2) 12_655 ?
C3 C3 1.66(3) 12_655 ?
C3 C4 1.524(10) . ?
C3 C5 1.47(2) 12_655 ?
C4 C3 1.524(10) 12_655 ?
C4 C5 1.518(10) 12_655 ?
C4 C5 1.518(10) . ?
C5 C2 1.69(2) 12_655 ?
C5 C3 1.47(2) 12_655 ?
C5 C6 1.504(10) . ?
C6 C2 1.35(2) 12_655 ?
C6 C6 2.02(3) 12_655 ?
C7 Si2 1.860(12) . ?
C13 Si3 1.906(7) . ?
C19 C20 1.534(11) . ?
C19 C20 1.534(11) 12_655 ?
C19 C24 1.534(11) 12_655 ?
C19 C24 1.534(11) . ?
C19 Si4 1.865(10) . ?
C20 C21 1.539(12) . ?
C20 C23 1.90(2) 12_655 ?
C20 C24 1.06(3) 12_655 ?
C21 C22 1.537(12) . ?
C21 C23 1.09(3) 12_655 ?
C21 C24 1.85(3) 12_655 ?
C22 C22 1.12(3) 12_655 ?
C22 C23 1.537(12) . ?
C22 C23 0.63(2) 12_655 ?
C23 C20 1.90(2) 12_655 ?
C23 C21 1.09(3) 12_655 ?
C23 C22 0.63(2) 12_655 ?
C23 C23 1.76(3) 12_655 ?
C23 C24 1.536(11) . ?
C24 C20 1.06(3) 12_655 ?
C24 C21 1.85(3) 12_655 ?
C24 C24 1.81(3) 12_655 ?
C25 C26 1.50(2) . ?
C25 C26 1.50(2) 12_655 ?
C25 C30 1.539(17) . ?
C25 Si5 1.830(11) . ?
C26 C26 1.67(4) 12_655 ?
C26 C27 1.562(19) . ?
C27 C27 1.23(4) 12_655 ?
C27 C28 1.54(2) . ?
C28 C28 1.80(4) 12_655 ?
C28 C29 1.54(2) . ?
C29 C28 1.54(2) 12_655 ?
C29 C30 1.550(14) . ?
O1 Si1 1.604(7) . ?
O1 U1 2.061(7) . ?
O2 Si2 1.599(6) . ?
O2 U1 2.038(6) . ?
O3 Si1 1.600(6) . ?
O3 Si3 1.613(6) . ?
O4 Si2 1.614(5) . ?
O4 Si3 1.623(6) . ?
O5 Si3 1.607(7) . ?
O5 Si4 1.628(8) . ?
O6 Si2 1.599(6) . ?
O6 Si5 1.620(7) . ?
O7 Si4 1.617(7) . ?
O7 Si5 1.616(7) . ?
Si1 O3 1.600(6) 12_655 ?
Si4 O5 1.628(8) 12_655 ?
Si5 O6 1.620(7) 12_655 ?
U1 O1 2.061(7) 9_666 ?
U1 O2 2.038(6) 4_566 ?
U1 O2 2.038(6) 12_655 ?
U1 O2 2.038(6) 9_666 ?

loop_
_geom_torsion_atom_site_label_1
_geom_torsion_atom_site_label_2
_geom_torsion_atom_site_label_3
_geom_torsion_atom_site_label_4
_geom_torsion
_geom_torsion_site_symmetry_1
_geom_torsion_site_symmetry_2
_geom_torsion_site_symmetry_3
_geom_torsion_site_symmetry_4
_geom_torsion_publ_flag
C8 C9 C10 C11 -51(3) . . . . ?
C8 C7 Si2 O2 61.2(13) . . . . ?
C8 C7 Si2 O4 -54.9(12) . . . . ?
C8 C7 Si2 O6 178.1(12) . . . . ?
C9 C8 C7 C12 -49(3) . . . . ?
C9 C8 C7 Si2 -167.0(18) . . . . ?
C9 C10 C11 C12 51(3) . . . . ?
C10 C11 C12 C7 -51(3) . . . . ?
C11 C12 C7 C8 50(3) . . . . ?
C11 C12 C7 Si2 163.4(16) . . . . ?
C12 C7 Si2 O2 -58.6(13) . . . . ?
C12 C7 Si2 O4 -174.8(11) . . . . ?
C12 C7 Si2 O6 58.3(12) . . . . ?
C8A C9A C10A C11A -74(2) . . . . ?
C8A C7 Si2 O2 -160.9(13) . . . . ?
C8A C7 Si2 O4 82.9(14) . . . . ?
C8A C7 Si2 O6 -44.0(14) . . . . ?
C9A C8A C7 C12A -75(2) . . . . ?
C9A C8A C7 Si2 154.0(15) . . . . ?
C9A C10A C11A C12A 74(2) . . . . ?
C10A C11A C12A C7 -75(2) . . . . ?
C11A C12A C7 C8A 76(2) . . . . ?
C11A C12A C7 Si2 175.9(12) . . . . ?
C12A C7 Si2 O2 93.5(16) . . . . ?
C12A C7 Si2 O4 -22.7(17) . . . . ?
C12A C7 Si2 O6 -149.6(15) . . . . ?
C14 C15 C16 C17 -54.7(16) . . . . ?
C15 C14 C13 C18 -56.3(13) . . . . ?
C15 C14 C13 Si3 177.1(8) . . . . ?
C15 C16 C17 C18 55.5(16) . . . . ?
C16 C17 C18 C13 -57.6(15) . . . . ?
C17 C18 C13 C14 57.3(13) . . . . ?
C17 C18 C13 Si3 174.7(8) . . . . ?
C14A C15A C16A C17A -59.4(16) . . . . ?
C15A C14A C13 C18A -66.1(12) . . . . ?
C15A C14A C13 Si3 -169.2(9) . . . . ?
C15A C16A C17A C18A 58.9(16) . . . . ?
C16A C17A C18A C13 -62.7(14) . . . . ?
C17A C18A C13 C14A 65.7(12) . . . . ?
C17A C18A C13 Si3 162.6(8) . . . . ?
C1 C2 C3 C3 10.2(15) . . . 12_655 ?
C1 C2 C3 C4 -49(2) . . . . ?
C1 C2 C3 C5 -93.6(16) . . . 12_655 ?
C2 C1 C2 C3 -16(2) 12_655 . . . ?
C2 C1 C2 C5 -73.7(18) 12_655 . . 12_655 ?
C2 C1 C2 C6 -113.9(13) 12_655 . . 12_655 ?
C2 C1 C6 C2 -86.2(16) . . . 12_655 ?
C2 C1 C6 C5 50.6(14) 12_655 . . . ?
C2 C1 C6 C5 -36(3) . . . . ?
C2 C1 C6 C6 129.9(8) 12_655 . . 12_655 ?
C2 C1 C6 C6 43.7(10) . . . 12_655 ?
C2 C1 Si1 O1 -103.8(14) . . . . ?
C2 C1 Si1 O1 103.8(14) 12_655 . . . ?
C2 C1 Si1 O3 15.2(16) . . . . ?
C2 C1 Si1 O3 -137.3(13) 12_655 . . . ?
C2 C1 Si1 O3 -15.2(16) 12_655 . . 12_655 ?
C2 C1 Si1 O3 137.3(13) . . . 12_655 ?
C2 C3 C4 C3 90.8(14) . . . 12_655 ?
C2 C3 C4 C5 -48.7(12) . . . 12_655 ?
C2 C3 C4 C5 54.7(18) . . . . ?
C2 C5 C6 C1 -45.6(11) 12_655 . . . ?
C2 C5 C6 C6 -93.5(8) 12_655 . . 12_655 ?
C3 C3 C4 C5 -36.2(8) 12_655 . . . ?
C3 C3 C4 C5 -139.5(6) 12_655 . . 12_655 ?
C3 C4 C5 C2 -39.9(8) 12_655 . . 12_655 ?
C3 C4 C5 C2 -0.3(14) . . . 12_655 ?
C3 C4 C5 C3 39.6(12) . . . 12_655 ?
C3 C4 C5 C6 -51(2) . . . . ?
C3 C4 C5 C6 -91.1(14) 12_655 . . . ?
C3 C5 C6 C1 -22(2) 12_655 . . . ?
C3 C5 C6 C2 23.4(12) 12_655 . . 12_655 ?
C3 C5 C6 C6 -70.1(10) 12_655 . . 12_655 ?
C4 C5 C6 C1 42(2) . . . . ?
C4 C5 C6 C2 87.3(16) . . . 12_655 ?
C4 C5 C6 C6 -6.2(14) . . . 12_655 ?
C5 C2 C3 C3 103.8(7) 12_655 . . 12_655 ?
C5 C2 C3 C4 44.6(9) 12_655 . . . ?
C5 C3 C4 C3 139.5(6) 12_655 . . 12_655 ?
C5 C3 C4 C5 103.3(13) 12_655 . . . ?
C5 C4 C5 C2 62.3(19) 12_655 . . 12_655 ?
C5 C4 C5 C3 102.2(13) 12_655 . . 12_655 ?
C5 C4 C5 C6 11(2) 12_655 . . . ?
C6 C1 C2 C3 97.9(13) 12_655 . . . ?
C6 C1 C2 C3 39(2) . . . . ?
C6 C1 C2 C5 -18.3(19) . . . 12_655 ?
C6 C1 C2 C5 40.2(8) 12_655 . . 12_655 ?
C6 C1 C2 C6 -58.5(17) . . . 12_655 ?
C6 C1 C6 C2 -129.9(8) 12_655 . . 12_655 ?
C6 C1 C6 C5 -79(2) 12_655 . . . ?
C6 C1 Si1 O1 45.1(11) . . . . ?
C6 C1 Si1 O1 -45.1(11) 12_655 . . . ?
C6 C1 Si1 O3 -73.8(12) . . . 12_655 ?
C6 C1 Si1 O3 -164.1(10) 12_655 . . 12_655 ?
C6 C1 Si1 O3 164.1(10) . . . . ?
C6 C1 Si1 O3 73.8(12) 12_655 . . . ?
C6 C2 C3 C3 79.5(13) 12_655 . . 12_655 ?
C6 C2 C3 C4 20.3(19) 12_655 . . . ?
C6 C2 C3 C5 -24.3(13) 12_655 . . 12_655 ?
C7 C8 C9 C10 50(3) . . . . ?
C7 C8A C9A C10A 74(2) . . . . ?
C13 C14 C15 C16 55.1(15) . . . . ?
C13 C14A C15A C16A 63.5(14) . . . . ?
C19 C20 C21 C22 60(2) . . . . ?
C19 C20 C21 C23 67(2) . . . 12_655 ?
C19 C20 C21 C24 68.1(8) . . . 12_655 ?
C20 C19 C20 C21 -24(4) 12_655 . . . ?
C20 C19 C20 C23 8(4) 12_655 . . 12_655 ?
C20 C19 C20 C24 58(3) 12_655 . . 12_655 ?
C20 C19 C24 C20 143(2) . . . 12_655 ?
C20 C19 C24 C21 -50.9(9) 12_655 . . 12_655 ?
C20 C19 C24 C21 92.5(16) . . . 12_655 ?
C20 C19 C24 C23 59(2) . . . . ?
C20 C19 C24 C23 -84.8(17) 12_655 . . . ?
C20 C19 C24 C24 -14.8(9) . . . 12_655 ?
C20 C19 C24 C24 -158.3(11) 12_655 . . 12_655 ?
C20 C19 Si4 O5 -157.4(11) . . . 12_655 ?
C20 C19 Si4 O5 36.2(12) 12_655 . . 12_655 ?
C20 C19 Si4 O5 157.4(11) 12_655 . . . ?
C20 C19 Si4 O5 -36.2(12) . . . . ?
C20 C19 Si4 O7 83.2(11) . . . . ?
C20 C19 Si4 O7 -83.2(11) 12_655 . . . ?
C20 C21 C22 C22 -75(2) . . . 12_655 ?
C20 C21 C22 C23 -61(3) . . . . ?
C20 C21 C22 C23 20(4) . . . 12_655 ?
C20 C23 C24 C19 69.3(11) 12_655 . . . ?
C20 C23 C24 C21 -1.2(17) 12_655 . . 12_655 ?
C20 C23 C24 C24 120.1(10) 12_655 . . 12_655 ?
C21 C22 C23 C20 27(3) . . . 12_655 ?
C21 C22 C23 C21 -43.2(19) . . . 12_655 ?
C21 C22 C23 C22 -144(3) . . . 12_655 ?
C21 C22 C23 C23 36(3) . . . 12_655 ?
C21 C22 C23 C24 60(3) . . . . ?
C21 C23 C24 C19 70(2) 12_655 . . . ?
C21 C23 C24 C20 1.2(17) 12_655 . . 12_655 ?
C21 C23 C24 C24 121.3(16) 12_655 . . 12_655 ?
C22 C22 C23 C20 171(6) 12_655 . . 12_655 ?
C22 C22 C23 C21 101(4) 12_655 . . 12_655 ?
C22 C22 C23 C23 179.999(9) 12_655 . . 12_655 ?
C22 C22 C23 C24 -156(5) 12_655 . . . ?
C22 C23 C24 C19 -59(2) . . . . ?
C22 C23 C24 C19 -84(6) 12_655 . . . ?
C22 C23 C24 C20 -128(2) . . . 12_655 ?
C22 C23 C24 C20 -153(6) 12_655 . . 12_655 ?
C22 C23 C24 C21 -155(7) 12_655 . . 12_655 ?
C22 C23 C24 C21 -130(2) . . . 12_655 ?
C22 C23 C24 C24 -33(6) 12_655 . . 12_655 ?
C22 C23 C24 C24 -8.3(16) . . . 12_655 ?
C23 C20 C21 C22 -6.7(15) 12_655 . . . ?
C23 C20 C21 C24 1.2(17) 12_655 . . 12_655 ?
C23 C21 C22 C22 -96(3) 12_655 . . 12_655 ?
C23 C21 C22 C23 -81(3) 12_655 . . . ?
C23 C22 C23 C20 -9(6) 12_655 . . 12_655 ?
C23 C22 C23 C21 -79(4) 12_655 . . 12_655 ?
C23 C22 C23 C22 180.001(9) 12_655 . . 12_655 ?
C23 C22 C23 C24 24(5) 12_655 . . . ?
C23 C23 C24 C19 -50.8(12) 12_655 . . . ?
C23 C23 C24 C20 -120.1(10) 12_655 . . 12_655 ?
C23 C23 C24 C21 -121.3(16) 12_655 . . 12_655 ?
C23 C23 C24 C24 0.002(1) 12_655 . . 12_655 ?
C24 C19 C20 C21 -81.3(15) 12_655 . . . ?
C24 C19 C20 C21 -59(2) . . . . ?
C24 C19 C20 C23 -49.4(11) 12_655 . . 12_655 ?
C24 C19 C20 C23 -27(2) . . . 12_655 ?
C24 C19 C20 C24 22.0(13) . . . 12_655 ?
C24 C19 C24 C20 158.3(11) 12_655 . . 12_655 ?
C24 C19 C24 C21 107.3(10) 12_655 . . 12_655 ?
C24 C19 C24 C23 73.5(18) 12_655 . . . ?
C24 C19 Si4 O5 -159.2(9) . . . . ?
C24 C19 Si4 O5 -79.6(10) 12_655 . . . ?
C24 C19 Si4 O5 79.6(10) . . . 12_655 ?
C24 C19 Si4 O5 159.2(9) 12_655 . . 12_655 ?
C24 C19 Si4 O7 39.8(9) 12_655 . . . ?
C24 C19 Si4 O7 -39.8(9) . . . . ?
C24 C20 C21 C22 -8(2) 12_655 . . . ?
C24 C20 C21 C23 -1.2(17) 12_655 . . 12_655 ?
C24 C21 C22 C22 -79.8(11) 12_655 . . 12_655 ?
C24 C21 C22 C23 16(3) 12_655 . . 12_655 ?
C24 C21 C22 C23 -65.3(16) 12_655 . . . ?
C25 C26 C27 C27 -48.3(13) . . . 12_655 ?
C25 C26 C27 C28 56(2) . . . . ?
C26 C25 C26 C27 62.8(15) 12_655 . . . ?
C26 C25 C30 C29 -38.9(10) 12_655 . . . ?
C26 C25 C30 C29 38.9(10) . . . . ?
C26 C25 Si5 O6 158.9(10) 12_655 . . . ?
C26 C25 Si5 O6 80.7(11) . . . . ?
C26 C25 Si5 O6 -80.7(11) 12_655 . . 12_655 ?
C26 C25 Si5 O6 -158.9(10) . . . 12_655 ?
C26 C25 Si5 O7 -39.1(10) . . . . ?
C26 C25 Si5 O7 39.1(10) 12_655 . . . ?
C26 C26 C27 C27 0.001(4) 12_655 . . 12_655 ?
C26 C26 C27 C28 104.1(14) 12_655 . . . ?
C26 C27 C28 C28 -102.2(14) . . . 12_655 ?
C26 C27 C28 C29 -59(2) . . . . ?
C27 C27 C28 C28 -0.007(4) 12_655 . . 12_655 ?
C27 C27 C28 C29 43.5(12) 12_655 . . . ?
C27 C28 C29 C28 -56.7(15) . . . 12_655 ?
C27 C28 C29 C30 52.7(16) . . . . ?
C28 C28 C29 C30 109.4(10) 12_655 . . . ?
C28 C29 C30 C25 -40.2(10) . . . . ?
C28 C29 C30 C25 40.2(10) 12_655 . . . ?
C30 C25 C26 C26 -110.7(9) . . . 12_655 ?
C30 C25 C26 C27 -47.9(17) . . . . ?
C30 C25 Si5 O6 -60.2(3) . . . . ?
C30 C25 Si5 O6 60.2(3) . . . 12_655 ?
C30 C25 Si5 O7 180.000(3) . . . . ?
Si1 C1 C2 C3 -173.7(12) . . . . ?
Si1 C1 C2 C5 128.7(10) . . . 12_655 ?
Si1 C1 C2 C6 88.5(12) . . . 12_655 ?
Si1 C1 C6 C2 121.4(6) . . . 12_655 ?
Si1 C1 C6 C5 172.1(13) . . . . ?
Si1 C1 C6 C6 -108.6(11) . . . 12_655 ?
Si1 O3 Si3 C13 -176.8(10) . . . . ?
Si1 O3 Si3 O4 65.4(11) . . . . ?
Si1 O3 Si3 O5 -54.7(11) . . . . ?
Si2 O4 Si3 C13 -179.9(6) . . . . ?
Si2 O4 Si3 O3 -62.6(7) . . . . ?
Si2 O4 Si3 O5 57.2(8) . . . . ?
Si2 O6 Si5 C25 179.1(10) . . . . ?
Si2 O6 Si5 O6 59.4(12) . . . 12_655 ?
Si2 O6 Si5 O7 -60.3(12) . . . . ?
Si3 O3 Si1 C1 175.1(10) . . . . ?
Si3 O3 Si1 O1 -67.4(10) . . . . ?
Si3 O3 Si1 O3 51.2(13) . . . 12_655 ?
Si3 O4 Si2 C7 178.2(7) . . . . ?
Si3 O4 Si2 O2 64.3(8) . . . . ?
Si3 O4 Si2 O6 -53.7(8) . . . . ?
Si3 O5 Si4 C19 -175.8(9) . . . . ?
Si3 O5 Si4 O5 -54.2(12) . . . 12_655 ?
Si3 O5 Si4 O7 64.2(11) . . . . ?
Si4 C19 C20 C21 175.9(13) . . . . ?
Si4 C19 C20 C23 -152.2(12) . . . 12_655 ?
Si4 C19 C20 C24 -102.8(11) . . . 12_655 ?
Si4 C19 C24 C20 -93.7(11) . . . 12_655 ?
Si4 C19 C24 C21 -144.6(8) . . . 12_655 ?
Si4 C19 C24 C23 -178.4(12) . . . . ?
Si4 C19 C24 C24 108.1(9) . . . 12_655 ?
Si4 O5 Si3 C13 173.9(9) . . . . ?
Si4 O5 Si3 O3 54.9(11) . . . . ?
Si4 O5 Si3 O4 -65.8(11) . . . . ?
Si4 O7 Si5 C25 180.000(4) . . . . ?
Si4 O7 Si5 O6 60.2(3) . . . . ?
Si4 O7 Si5 O6 -60.2(3) . . . 12_655 ?
Si5 C25 C26 C26 111.1(9) . . . 12_655 ?
Si5 C25 C26 C27 173.9(10) . . . . ?
Si5 C25 C30 C29 180.000(4) . . . . ?
Si5 O6 Si2 C7 -174.2(11) . . . . ?
Si5 O6 Si2 O2 -60.0(11) . . . . ?
Si5 O6 Si2 O4 57.6(12) . . . . ?
Si5 O7 Si4 C19 180.000(3) . . . . ?
Si5 O7 Si4 O5 -59.6(3) . . . . ?
Si5 O7 Si4 O5 59.6(3) . . . 12_655 ?
U1 O1 Si1 C1 180.000(3) . . . . ?
U1 O1 Si1 O3 59.2(2) . . . . ?
U1 O1 Si1 O3 -59.2(2) . . . 12_655 ?
U1 O2 Si2 C7 170.7(14) . . . . ?
U1 O2 Si2 O4 -69.1(14) . . . . ?
U1 O2 Si2 O6 50.5(14) . . . . ?
